data_4308453
loop_
_publ_author_name
'Jie Zhang'
'Xigeng Zhou'
'Ruifang Cai'
'Linhong Weng'

_publ_section_title
;
Reactivity of Organolanthanide and Organolithium Complexes Containing the
Guanidinate Ligands toward Isocyanate or Carbodiimide: Synthesis and
Crystal Structures
;
_journal_name_full 'Inorganic Chemistry'
_journal_page_first 716
_journal_page_last 722
_journal_paper_doi 10.1021/ic048683x
_journal_volume 44
_journal_year 2005
_chemical_formula_sum 'C52 H70 Gd2 N8 O4'
_chemical_formula_weight 1185.66
_chemical_name_systematic
;
  ?
;
_space_group_IT_number 2
_symmetry_cell_setting triclinic
_symmetry_space_group_name_Hall '-P 1'
_symmetry_space_group_name_H-M 'P -1'
_atom_sites_solution_hydrogens geom
_atom_sites_solution_primary direct
_atom_sites_solution_secondary difmap
_audit_creation_method SHELXL-97
_cell_angle_alpha 97.327(4)
_cell_angle_beta 92.531(4)
_cell_angle_gamma 100.162(4)
_cell_formula_units_Z 1
_cell_length_a 8.865(3)
_cell_length_b 10.953(3)
_cell_length_c 13.984(4)
_cell_measurement_reflns_used 902
_cell_measurement_temperature 293(2)
_cell_measurement_theta_max 27.164
_cell_measurement_theta_min 2.564
_cell_volume 1322.5(7)
_computing_cell_refinement 'Bruker SMART'
_computing_data_collection 'Bruker SMART'
_computing_data_reduction 'Bruker SHELXTL'
_computing_molecular_graphics 'Bruker SHELXTL'
_computing_publication_material 'Bruker SHELXTL'
_computing_structure_refinement 'SHELXL-97 (Sheldrick, 1997)'
_computing_structure_solution 'SHELXS-97 (Sheldrick, 1990)'
_diffrn_ambient_temperature 293(2)
_diffrn_measured_fraction_theta_full 0.983
_diffrn_measured_fraction_theta_max 0.983
_diffrn_measurement_device_type 'CCD area detector'
_diffrn_measurement_method 'phi and omega scans'
_diffrn_radiation_monochromator graphite
_diffrn_radiation_source 'fine-focus sealed tube'
_diffrn_radiation_type MoK\a
_diffrn_radiation_wavelength 0.71073
_diffrn_reflns_av_R_equivalents 0.0163
_diffrn_reflns_av_sigmaI/netI 0.0267
_diffrn_reflns_limit_h_max 10
_diffrn_reflns_limit_h_min -10
_diffrn_reflns_limit_k_max 13
_diffrn_reflns_limit_k_min -11
_diffrn_reflns_limit_l_max 14
_diffrn_reflns_limit_l_min -16
_diffrn_reflns_number 5541
_diffrn_reflns_theta_full 25.01
_diffrn_reflns_theta_max 25.01
_diffrn_reflns_theta_min 1.47
_diffrn_standards_decay_% 1.99
_exptl_absorpt_coefficient_mu 2.535
_exptl_absorpt_correction_T_max 0.7023
_exptl_absorpt_correction_T_min 0.5168
_exptl_absorpt_correction_type none
_exptl_crystal_density_diffrn 1.489
_exptl_crystal_density_method 'not measured'
_exptl_crystal_F_000 598
_exptl_crystal_size_max 0.30
_exptl_crystal_size_mid 0.20
_exptl_crystal_size_min 0.15
_refine_diff_density_max 1.085
_refine_diff_density_min -0.544
_refine_diff_density_rms 0.101
_refine_ls_extinction_method none
_refine_ls_goodness_of_fit_ref 1.025
_refine_ls_hydrogen_treatment mixed
_refine_ls_matrix_type full
_refine_ls_number_parameters 273
_refine_ls_number_reflns 4580
_refine_ls_number_restraints 7
_refine_ls_restrained_S_all 1.032
_refine_ls_R_factor_all 0.0361
_refine_ls_R_factor_gt 0.0325
_refine_ls_shift/su_max 0.000
_refine_ls_shift/su_mean 0.000
_refine_ls_structure_factor_coef Fsqd
_refine_ls_weighting_details 'calc w=1/[\s^2^(Fo^2^)+(0.0515P)^2^+2.1211P] where P=(Fo^2^+2Fc^2^)/3'
_refine_ls_weighting_scheme calc
_refine_ls_wR_factor_gt 0.0843
_refine_ls_wR_factor_ref 0.0875
_reflns_number_gt 4250
_reflns_number_total 4580
_reflns_threshold_expression >2sigma(I)
_cod_data_source_file ic048683xsi20041217_110608.cif
_cod_data_source_block f40302a
_cod_depositor_comments
;
The following automatic conversions were performed:
'_symmetry_cell_setting' value 'Triclinic' changed to 'triclinic'
according to '/home/saulius/struct/CIF-dictionaries/cif_core.dic'
dictionary named 'cif_core.dic' version 2.4.1 from 2010-06-29.

Automatic conversion script
Id: cif_fix_enum 1527 2010-12-29 10:47:43Z saulius 
;
_cod_original_cell_volume 1322.5(6)
_cod_database_code 4308453

loop_
_symmetry_equiv_pos_as_xyz
'x, y, z'
'-x, -y, -z'

loop_
_atom_site_label
_atom_site_type_symbol
_atom_site_fract_x
_atom_site_fract_y
_atom_site_fract_z
_atom_site_U_iso_or_equiv
_atom_site_adp_type
_atom_site_occupancy
_atom_site_symmetry_multiplicity
_atom_site_calc_flag
_atom_site_refinement_flags
_atom_site_disorder_assembly
_atom_site_disorder_group
Gd1 Gd 0.42756(2) -0.094072(19) 0.371633(15) 0.03609(10) Uani 1 1 d . . .
N1 N 0.6092(4) 0.0669(4) 0.3071(3) 0.0404(9) Uani 1 1 d . . .
N2 N 0.7737(5) 0.2340(4) 0.4124(3) 0.0447(9) Uani 1 1 d . . .
N3 N 0.6925(6) 0.3708(4) 0.3120(4) 0.0568(11) Uani 1 1 d . . .
N4 N 0.9503(5) 0.3873(4) 0.3594(4) 0.0598(12) Uani 1 1 d . . .
O1 O 0.5851(4) 0.0913(3) 0.4631(2) 0.0416(7) Uani 1 1 d . . .
C1 C 0.5972(9) -0.2722(6) 0.4010(6) 0.0768(19) Uani 1 1 d . . .
H1A H 0.6530 -0.2775 0.4620 0.092 Uiso 1 1 calc R . .
C2 C 0.6617(9) -0.2171(6) 0.3237(8) 0.090(3) Uani 1 1 d . . .
H2A H 0.7696 -0.1784 0.3211 0.108 Uiso 1 1 calc R . .
C3 C 0.5525(15) -0.2475(9) 0.2463(6) 0.103(3) Uani 1 1 d . . .
H3A H 0.5707 -0.2370 0.1789 0.123 Uiso 1 1 calc R . .
C4 C 0.4263(12) -0.3252(8) 0.2781(9) 0.110(3) Uani 1 1 d . . .
H4A H 0.3405 -0.3763 0.2362 0.132 Uiso 1 1 calc R . .
C5 C 0.4552(10) -0.3340(6) 0.3720(7) 0.086(2) Uani 1 1 d . . .
H5A H 0.3928 -0.3926 0.4084 0.103 Uiso 1 1 calc R . .
C6 C 0.1492(9) -0.1599(9) 0.2756(8) 0.099(3) Uani 1 1 d . . .
H6A H 0.1125 -0.2408 0.2355 0.119 Uiso 1 1 calc R . .
C7 C 0.1162(7) -0.1330(8) 0.3672(7) 0.080(2) Uani 1 1 d . . .
H7A H 0.0525 -0.1907 0.4037 0.096 Uiso 1 1 calc R . .
C8 C 0.1634(8) -0.0074(9) 0.3961(6) 0.087(2) Uani 1 1 d . . .
H8A H 0.1364 0.0408 0.4547 0.104 Uiso 1 1 calc R . .
C9 C 0.2268(7) 0.0426(7) 0.3137(9) 0.097(3) Uani 1 1 d . . .
H9A H 0.2501 0.1313 0.3054 0.117 Uiso 1 1 calc R . .
C10 C 0.2156(10) -0.0575(12) 0.2420(6) 0.100(3) Uani 1 1 d . . .
H10A H 0.2317 -0.0511 0.1738 0.120 Uiso 1 1 calc R . .
C11 C 0.6572(5) 0.1339(4) 0.3904(3) 0.0363(9) Uani 1 1 d . . .
C12 C 0.8019(6) 0.3252(5) 0.3604(4) 0.0482(12) Uani 1 1 d . . .
C13 C 0.9879(9) 0.5211(6) 0.3588(6) 0.084(2) Uani 1 1 d . . .
H13A H 0.8978 0.5511 0.3385 0.126 Uiso 1 1 calc R . .
H13B H 1.0663 0.5394 0.3148 0.126 Uiso 1 1 calc R . .
H13C H 1.0244 0.5617 0.4226 0.126 Uiso 1 1 calc R . .
C14 C 1.0764(7) 0.3270(7) 0.3880(6) 0.080(2) Uani 1 1 d . . .
H14A H 1.0396 0.2388 0.3858 0.119 Uiso 1 1 calc R . .
H14B H 1.1159 0.3623 0.4525 0.119 Uiso 1 1 calc R . .
H14C H 1.1566 0.3403 0.3445 0.119 Uiso 1 1 calc R . .
C15 C 0.5339(7) 0.3471(6) 0.3349(5) 0.0696(17) Uani 1 1 d . . .
H15A H 0.5261 0.3120 0.3944 0.104 Uiso 1 1 calc R . .
H15B H 0.4744 0.2894 0.2839 0.104 Uiso 1 1 calc R . .
H15C H 0.4957 0.4243 0.3417 0.104 Uiso 1 1 calc R . .
C16 C 0.7213(10) 0.4244(6) 0.2216(5) 0.084(2) Uani 1 1 d . . .
H16A H 0.8293 0.4370 0.2122 0.126 Uiso 1 1 calc R . .
H16B H 0.6872 0.5032 0.2254 0.126 Uiso 1 1 calc R . .
H16C H 0.6663 0.3680 0.1682 0.126 Uiso 1 1 calc R . .
C17 C 0.6849(6) 0.0835(4) 0.2210(3) 0.0445(11) Uani 1 1 d . . .
C18 C 0.6017(7) 0.1016(5) 0.1397(4) 0.0590(14) Uani 1 1 d . . .
H18A H 0.4985 0.1073 0.1425 0.071 Uiso 1 1 calc R . .
C19 C 0.6737(8) 0.1111(7) 0.0532(4) 0.0732(18) Uani 1 1 d . . .
H19A H 0.6177 0.1228 -0.0017 0.088 Uiso 1 1 calc R . .
C20 C 0.8239(8) 0.1036(7) 0.0486(5) 0.079(2) Uani 1 1 d . . .
H20A H 0.8712 0.1110 -0.0090 0.094 Uiso 1 1 calc R . .
C21 C 0.9064(8) 0.0849(7) 0.1291(5) 0.0766(19) Uani 1 1 d . . .
H21A H 1.0095 0.0791 0.1260 0.092 Uiso 1 1 calc R . .
C22 C 0.8373(7) 0.0746(6) 0.2141(4) 0.0588(14) Uani 1 1 d . . .
H22A H 0.8942 0.0615 0.2681 0.071 Uiso 1 1 calc R . .
O2 O 0.168(2) 0.4515(17) 0.0662(16) 0.355(10) Uiso 1 1 d D . .
C23 C 0.231(2) 0.3638(18) 0.1229(12) 0.217(7) Uiso 1 1 d D . .
H23A H 0.3183 0.4066 0.1662 0.261 Uiso 1 1 calc R . .
H23B H 0.1539 0.3199 0.1595 0.261 Uiso 1 1 calc R . .
C24 C 0.278(3) 0.2782(18) 0.0431(16) 0.259(9) Uiso 1 1 d D . .
H24A H 0.1920 0.2183 0.0102 0.311 Uiso 1 1 calc R . .
H24B H 0.3576 0.2351 0.0642 0.311 Uiso 1 1 calc R . .
C25 C 0.337(3) 0.379(3) -0.016(3) 0.52(3) Uiso 1 1 d D . .
H25A H 0.3877 0.4583 0.0202 0.620 Uiso 1 1 calc R . .
H25B H 0.3912 0.3532 -0.0717 0.620 Uiso 1 1 calc R . .
C26 C 0.168(3) 0.360(3) -0.0305(16) 0.321(13) Uiso 1 1 d D . .
H26A H 0.1164 0.2749 -0.0279 0.385 Uiso 1 1 calc R . .
H26B H 0.1322 0.3912 -0.0876 0.385 Uiso 1 1 calc R . .

loop_
_atom_site_aniso_label
_atom_site_aniso_U_11
_atom_site_aniso_U_22
_atom_site_aniso_U_33
_atom_site_aniso_U_23
_atom_site_aniso_U_13
_atom_site_aniso_U_12
Gd1 0.03662(14) 0.03077(14) 0.03982(14) 0.00378(9) 0.00095(9) 0.00452(9)
N1 0.041(2) 0.038(2) 0.042(2) 0.0095(17) 0.0035(17) 0.0036(16)
N2 0.046(2) 0.040(2) 0.048(2) 0.0129(18) 0.0026(18) 0.0015(17)
N3 0.062(3) 0.043(2) 0.069(3) 0.023(2) 0.007(2) 0.009(2)
N4 0.056(3) 0.040(2) 0.080(3) 0.015(2) 0.013(2) -0.006(2)
O1 0.0463(18) 0.0352(16) 0.0425(17) 0.0085(13) 0.0040(14) 0.0027(14)
C1 0.085(5) 0.059(4) 0.095(5) 0.007(4) 0.002(4) 0.041(4)
C2 0.067(4) 0.051(4) 0.162(9) 0.014(5) 0.051(5) 0.029(3)
C3 0.169(10) 0.093(6) 0.068(5) 0.011(4) 0.049(6) 0.071(7)
C4 0.108(7) 0.067(5) 0.138(8) -0.058(5) -0.028(6) 0.034(5)
C5 0.095(6) 0.039(3) 0.127(7) 0.009(4) 0.034(5) 0.018(3)
C6 0.061(5) 0.101(6) 0.118(7) -0.019(6) -0.037(5) 0.007(4)
C7 0.038(3) 0.089(5) 0.115(6) 0.044(5) -0.001(3) 0.001(3)
C8 0.052(4) 0.127(7) 0.082(5) -0.019(5) -0.015(3) 0.047(4)
C9 0.035(3) 0.069(4) 0.201(10) 0.073(6) -0.011(5) 0.008(3)
C10 0.068(5) 0.173(10) 0.073(5) 0.042(6) -0.006(4) 0.045(6)
C11 0.035(2) 0.033(2) 0.043(2) 0.0111(19) 0.0041(19) 0.0075(18)
C12 0.053(3) 0.038(3) 0.052(3) 0.004(2) 0.009(2) 0.004(2)
C13 0.096(5) 0.045(3) 0.105(5) 0.019(3) 0.020(4) -0.015(3)
C14 0.049(4) 0.072(4) 0.115(6) 0.010(4) 0.011(4) 0.005(3)
C15 0.059(4) 0.054(3) 0.103(5) 0.025(3) 0.004(3) 0.020(3)
C16 0.115(6) 0.064(4) 0.077(4) 0.036(4) 0.002(4) 0.009(4)
C17 0.048(3) 0.040(3) 0.042(3) 0.006(2) 0.003(2) -0.001(2)
C18 0.059(3) 0.071(4) 0.046(3) 0.010(3) 0.000(3) 0.009(3)
C19 0.075(4) 0.099(5) 0.043(3) 0.016(3) -0.002(3) 0.006(4)
C20 0.078(5) 0.103(5) 0.049(3) 0.008(3) 0.019(3) -0.001(4)
C21 0.062(4) 0.112(6) 0.058(4) 0.012(4) 0.017(3) 0.018(4)
C22 0.054(3) 0.072(4) 0.052(3) 0.012(3) 0.009(3) 0.014(3)

loop_
_atom_type_symbol
_atom_type_description
_atom_type_scat_dispersion_real
_atom_type_scat_dispersion_imag
_atom_type_scat_source
C C 0.0033 0.0016 'International Tables Vol C Tables 4.2.6.8 and 6.1.1.4'
H H 0.0000 0.0000 'International Tables Vol C Tables 4.2.6.8 and 6.1.1.4'
N N 0.0061 0.0033 'International Tables Vol C Tables 4.2.6.8 and 6.1.1.4'
Gd Gd -0.1653 3.9035 'International Tables Vol C Tables 4.2.6.8 and 6.1.1.4'
O O 0.0106 0.0060 'International Tables Vol C Tables 4.2.6.8 and 6.1.1.4'

loop_
_geom_angle_atom_site_label_1
_geom_angle_atom_site_label_2
_geom_angle_atom_site_label_3
_geom_angle
_geom_angle_site_symmetry_1
_geom_angle_site_symmetry_3
_geom_angle_publ_flag
O1 Gd1 O1 67.45(12) 2_656 . ?
O1 Gd1 N1 120.30(12) 2_656 . ?
O1 Gd1 N1 53.23(12) . . ?
O1 Gd1 C10 128.9(2) 2_656 . ?
O1 Gd1 C10 116.9(3) . . ?
N1 Gd1 C10 87.4(3) . . ?
O1 Gd1 C9 107.3(3) 2_656 . ?
O1 Gd1 C9 90.9(2) . . ?
N1 Gd1 C9 81.51(18) . . ?
C10 Gd1 C9 29.8(3) . . ?
O1 Gd1 C5 84.5(2) 2_656 . ?
O1 Gd1 C5 128.1(2) . . ?
N1 Gd1 C5 125.87(19) . . ?
C10 Gd1 C5 114.7(4) . . ?
C9 Gd1 C5 140.2(3) . . ?
O1 Gd1 C3 128.7(2) 2_656 . ?
O1 Gd1 C3 120.6(3) . . ?
N1 Gd1 C3 82.1(3) . . ?
C10 Gd1 C3 94.5(3) . . ?
C9 Gd1 C3 122.1(4) . . ?
C5 Gd1 C3 49.3(3) . . ?
O1 Gd1 C6 112.5(3) 2_656 . ?
O1 Gd1 C6 138.3(2) . . ?
N1 Gd1 C6 115.4(3) . . ?
C10 Gd1 C6 28.6(3) . . ?
C9 Gd1 C6 48.2(3) . . ?
C5 Gd1 C6 92.1(3) . . ?
C3 Gd1 C6 92.6(4) . . ?
O1 Gd1 C8 80.11(19) 2_656 . ?
O1 Gd1 C8 93.8(2) . . ?
N1 Gd1 C8 107.8(2) . . ?
C10 Gd1 C8 49.4(2) . . ?
C9 Gd1 C8 30.9(3) . . ?
C5 Gd1 C8 124.4(3) . . ?
C3 Gd1 C8 140.4(3) . . ?
C6 Gd1 C8 48.2(3) . . ?
O1 Gd1 C4 112.6(3) 2_656 . ?
O1 Gd1 C4 145.2(2) . . ?
N1 Gd1 C4 112.0(3) . . ?
C10 Gd1 C4 90.7(4) . . ?
C9 Gd1 C4 120.0(3) . . ?
C5 Gd1 C4 29.0(3) . . ?
C3 Gd1 C4 30.3(3) . . ?
C6 Gd1 C4 75.6(3) . . ?
C8 Gd1 C4 120.9(3) . . ?
O1 Gd1 C7 84.8(2) 2_656 . ?
O1 Gd1 C7 121.7(2) . . ?
N1 Gd1 C7 130.12(17) . . ?
C10 Gd1 C7 47.9(3) . . ?
C9 Gd1 C7 48.9(2) . . ?
C5 Gd1 C7 96.6(2) . . ?
C3 Gd1 C7 116.8(4) . . ?
C6 Gd1 C7 28.6(3) . . ?
C8 Gd1 C7 29.3(2) . . ?
C4 Gd1 C7 92.3(3) . . ?
O1 Gd1 C1 79.98(19) 2_656 . ?
O1 Gd1 C1 101.28(19) . . ?
N1 Gd1 C1 103.7(2) . . ?
C10 Gd1 C1 138.2(3) . . ?
C9 Gd1 C1 167.6(3) . . ?
C5 Gd1 C1 28.7(2) . . ?
C3 Gd1 C1 49.0(3) . . ?
C6 Gd1 C1 120.1(3) . . ?
C8 Gd1 C1 148.1(3) . . ?
C4 Gd1 C1 47.6(3) . . ?
C7 Gd1 C1 123.9(2) . . ?
C11 N1 C17 123.0(4) . . ?
C11 N1 Gd1 96.2(3) . . ?
C17 N1 Gd1 138.9(3) . . ?
C12 N2 C11 124.0(4) . . ?
C12 N3 C15 121.5(5) . . ?
C12 N3 C16 122.1(5) . . ?
C15 N3 C16 115.3(5) . . ?
C12 N4 C13 122.3(5) . . ?
C12 N4 C14 119.2(5) . . ?
C13 N4 C14 116.1(5) . . ?
C11 O1 Gd1 148.7(3) . 2_656 ?
C11 O1 Gd1 97.3(3) . . ?
Gd1 O1 Gd1 112.55(12) 2_656 . ?
C5 C1 C2 108.6(8) . . ?
C5 C1 Gd1 73.9(4) . . ?
C2 C1 Gd1 75.3(4) . . ?
C3 C2 C1 107.2(7) . . ?
C3 C2 Gd1 73.3(4) . . ?
C1 C2 Gd1 74.9(3) . . ?
C2 C3 C4 106.0(8) . . ?
C2 C3 Gd1 77.0(4) . . ?
C4 C3 Gd1 75.3(4) . . ?
C5 C4 C3 108.7(8) . . ?
C5 C4 Gd1 75.0(4) . . ?
C3 C4 Gd1 74.4(4) . . ?
C1 C5 C4 109.3(8) . . ?
C1 C5 Gd1 77.4(4) . . ?
C4 C5 Gd1 76.0(4) . . ?
C10 C6 C7 110.6(8) . . ?
C10 C6 Gd1 74.8(4) . . ?
C7 C6 Gd1 76.6(4) . . ?
C6 C7 C8 108.9(7) . . ?
C6 C7 Gd1 74.8(4) . . ?
C8 C7 Gd1 74.7(4) . . ?
C7 C8 C9 105.7(7) . . ?
C7 C8 Gd1 76.0(4) . . ?
C9 C8 Gd1 73.9(4) . . ?
C10 C9 C8 106.1(7) . . ?
C10 C9 Gd1 74.7(4) . . ?
C8 C9 Gd1 75.2(3) . . ?
C6 C10 C9 108.6(8) . . ?
C6 C10 Gd1 76.6(4) . . ?
C9 C10 Gd1 75.6(4) . . ?
N1 C11 O1 113.1(4) . . ?
N1 C11 N2 129.8(4) . . ?
O1 C11 N2 116.9(4) . . ?
N1 C11 Gd1 57.3(2) . . ?
O1 C11 Gd1 55.9(2) . . ?
N2 C11 Gd1 170.5(3) . . ?
N2 C12 N3 124.6(5) . . ?
N2 C12 N4 118.9(5) . . ?
N3 C12 N4 116.3(5) . . ?
C22 C17 C18 118.7(5) . . ?
C22 C17 N1 121.9(5) . . ?
C18 C17 N1 119.3(5) . . ?
C17 C18 C19 119.6(6) . . ?
C20 C19 C18 120.7(6) . . ?
C19 C20 C21 119.8(6) . . ?
C22 C21 C20 120.2(6) . . ?
C21 C22 C17 121.1(6) . . ?
C23 O2 C26 90.9(14) . . ?
C24 C23 O2 100.0(12) . . ?
C23 C24 C25 95.4(16) . . ?
C26 C25 C24 74.9(17) . . ?
C25 C26 O2 88.5(13) . . ?

loop_
_geom_bond_atom_site_label_1
_geom_bond_atom_site_label_2
_geom_bond_distance
_geom_bond_site_symmetry_2
_geom_bond_publ_flag
Gd1 O1 2.315(3) 2_656 ?
Gd1 O1 2.427(3) . ?
Gd1 N1 2.459(4) . ?
Gd1 C10 2.670(7) . ?
Gd1 C9 2.681(6) . ?
Gd1 C5 2.682(6) . ?
Gd1 C3 2.683(7) . ?
Gd1 C6 2.692(7) . ?
Gd1 C8 2.697(6) . ?
Gd1 C4 2.695(7) . ?
Gd1 C7 2.714(6) . ?
Gd1 C1 2.725(6) . ?
N1 C11 1.306(6) . ?
N1 C17 1.420(6) . ?
N2 C12 1.305(6) . ?
N2 C11 1.359(6) . ?
N3 C12 1.359(7) . ?
N3 C15 1.442(8) . ?
N3 C16 1.474(8) . ?
N4 C12 1.371(7) . ?
N4 C13 1.446(7) . ?
N4 C14 1.461(8) . ?
O1 C11 1.318(5) . ?
O1 Gd1 2.315(3) 2_656 ?
C1 C5 1.338(11) . ?
C1 C2 1.399(11) . ?
C2 C3 1.387(13) . ?
C3 C4 1.407(13) . ?
C4 C5 1.345(13) . ?
C6 C10 1.324(13) . ?
C6 C7 1.334(12) . ?
C7 C8 1.368(11) . ?
C8 C9 1.433(12) . ?
C9 C10 1.374(13) . ?
C17 C22 1.378(7) . ?
C17 C18 1.382(7) . ?
C18 C19 1.400(8) . ?
C19 C20 1.353(10) . ?
C20 C21 1.373(10) . ?
C21 C22 1.369(8) . ?
O2 C23 1.489(15) . ?
O2 C26 1.577(17) . ?
C23 C24 1.486(15) . ?
C24 C25 1.495(19) . ?
C25 C26 1.481(18) . ?
